data_7160518
loop_
_publ_author_name
'Reddy, Manyam Subbi'
'Kamala, Kandivalasa'
'Suresh, Surisetti'

_publ_section_title
;
 A formal [4 + 1] annulation incorporating styrylogous aldol condensation
 to access functionalized 2-styryl-benzofurans.
;
_journal_issue 21
_journal_name_full 'Organic &amp; biomolecular chemistry'
_journal_page_first 5096
_journal_page_last 5100
_journal_paper_doi 10.1039/d5ob00348b
_journal_volume 23
_journal_year 2025
_chemical_formula_moiety 'C18 H14 Cl N O3'
_chemical_formula_sum 'C18 H14 Cl N O3'
_chemical_formula_weight 327.75
_space_group_crystal_system monoclinic
_space_group_IT_number 14
_space_group_name_Hall '-P 2yn'
_space_group_name_H-M_alt 'P 1 21/n 1'
_atom_sites_solution_hydrogens geom
_audit_creation_method SHELXL-2019/3
_audit_update_record
;
2025-04-20 deposited with the CCDC.	2025-04-25 downloaded from the CCDC.
;
_cell_angle_alpha 90
_cell_angle_beta 100.459(4)
_cell_angle_gamma 90
_cell_formula_units_Z 4
_cell_length_a 7.3216(10)
_cell_length_b 17.174(2)
_cell_length_c 12.5583(16)
_cell_measurement_reflns_used 5466
_cell_measurement_temperature 294(2)
_cell_measurement_theta_max 27.881
_cell_measurement_theta_min 2.372
_cell_volume 1552.9(3)
_computing_cell_refinement '<i>SAINT</i> (Bruker, 2016)'
_computing_data_collection '<i>APEX3</i> (Bruker, 2016)'
_computing_data_reduction 'Bruker SAINT'
_computing_structure_refinement 'SHELXL-2019/2 (Sheldrick, 2019)'
_computing_structure_solution 'SHELXT 2018/2 (Sheldrick, 2018)'
_diffrn_ambient_temperature 294(2)
_diffrn_measured_fraction_theta_full 0.998
_diffrn_measured_fraction_theta_max 0.993
_diffrn_measurement_device_type 'Bruker D8 VENTURE PHOTON C14 HPAD'
_diffrn_measurement_method '\w and \f'
_diffrn_radiation_type MoK\a
_diffrn_radiation_wavelength 0.71073
_diffrn_reflns_av_R_equivalents 0.0437
_diffrn_reflns_av_unetI/netI 0.0407
_diffrn_reflns_Laue_measured_fraction_full 0.998
_diffrn_reflns_Laue_measured_fraction_max 0.993
_diffrn_reflns_limit_h_max 9
_diffrn_reflns_limit_h_min -9
_diffrn_reflns_limit_k_max 20
_diffrn_reflns_limit_k_min -22
_diffrn_reflns_limit_l_max 15
_diffrn_reflns_limit_l_min -16
_diffrn_reflns_number 15183
_diffrn_reflns_point_group_measured_fraction_full 0.998
_diffrn_reflns_point_group_measured_fraction_max 0.993
_diffrn_reflns_theta_full 25.242
_diffrn_reflns_theta_max 27.489
_diffrn_reflns_theta_min 2.031
_diffrn_source microfocus
_exptl_absorpt_coefficient_mu 0.260
_exptl_absorpt_correction_T_max 0.7457
_exptl_absorpt_correction_T_min 0.5686
_exptl_absorpt_correction_type multi-scan
_exptl_absorpt_process_details
;
 SADABS 2016/2: Krause, L., Herbst-Irmer, R., Sheldrick G.M. & Stalke D.,
 J. Appl. Cryst. 48 (2015) 3-10
;
_exptl_crystal_density_diffrn 1.402
_exptl_crystal_description BLOCK
_exptl_crystal_F_000 680
_exptl_crystal_recrystallization_method 'Re-crystallisation from solvent: Chloroform'
_exptl_crystal_size_max 0.260
_exptl_crystal_size_mid 0.200
_exptl_crystal_size_min 0.180
_refine_diff_density_max 0.229
_refine_diff_density_min -0.281
_refine_diff_density_rms 0.044
_refine_ls_extinction_method none
_refine_ls_goodness_of_fit_ref 1.061
_refine_ls_hydrogen_treatment constr
_refine_ls_matrix_type full
_refine_ls_number_parameters 210
_refine_ls_number_reflns 3553
_refine_ls_number_restraints 0
_refine_ls_restrained_S_all 1.061
_refine_ls_R_factor_all 0.0869
_refine_ls_R_factor_gt 0.0513
_refine_ls_shift/su_max 0.000
_refine_ls_shift/su_mean 0.000
_refine_ls_structure_factor_coef Fsqd
_refine_ls_weighting_details 'w=1/[\s^2^(Fo^2^)+(0.0498P)^2^+0.8558P] where P=(Fo^2^+2Fc^2^)/3'
_refine_ls_weighting_scheme calc
_refine_ls_wR_factor_gt 0.1249
_refine_ls_wR_factor_ref 0.1550
_reflns_Friedel_coverage 0.000
_reflns_number_gt 2302
_reflns_number_total 3553
_reflns_threshold_expression 'I > 2\s(I)'
_cod_data_source_file d5ob00348b2.cif
_cod_data_source_block mo_VA237_0m_a
_cod_depositor_comments 'Adding full bibliography for 7160518.cif.'
_cod_original_cell_volume 1552.8(4)
_cod_original_sg_symbol_H-M 'P 21/n'
_cod_database_code 7160518
_shelx_shelxl_version_number 2019/3
_shelx_space_group_comment
;
The symmetry employed for this shelxl refinement is uniquely defined
by the following loop, which should always be used as a source of
symmetry information in preference to the above space-group names.
They are only intended as comments.
;
_shelx_estimated_absorpt_t_min 0.935
_shelx_estimated_absorpt_t_max 0.955

loop_
_space_group_symop_operation_xyz
'x, y, z'
'-x+1/2, y+1/2, -z+1/2'
'-x, -y, -z'
'x-1/2, -y-1/2, z-1/2'

loop_
_atom_site_label
_atom_site_type_symbol
_atom_site_fract_x
_atom_site_fract_y
_atom_site_fract_z
_atom_site_U_iso_or_equiv
_atom_site_adp_type
_atom_site_occupancy
_atom_site_site_symmetry_order
_atom_site_calc_flag
_atom_site_refinement_flags_posn
_atom_site_refinement_flags_adp
_atom_site_refinement_flags_occupancy
_atom_site_disorder_assembly
_atom_site_disorder_group
C1 C 0.6064(3) 0.36667(15) 0.88686(18) 0.0545(6) Uani 1 1 d . . . . .
C2 C 0.5850(4) 0.44568(15) 0.8931(2) 0.0608(6) Uani 1 1 d . . . . .
H2 H 0.627533 0.472185 0.957377 0.073 Uiso 1 1 calc R U . . .
C3 C 0.4992(3) 0.48510(15) 0.80188(19) 0.0583(6) Uani 1 1 d . . . . .
H3 H 0.484198 0.538769 0.805214 0.070 Uiso 1 1 calc R U . . .
C4 C 0.4347(3) 0.44650(14) 0.70530(18) 0.0503(5) Uani 1 1 d . . . . .
C5 C 0.4617(4) 0.36639(15) 0.70209(19) 0.0589(6) Uani 1 1 d . . . . .
H5 H 0.421241 0.339474 0.637879 0.071 Uiso 1 1 calc R U . . .
C6 C 0.5475(4) 0.32624(15) 0.79261(19) 0.0603(6) Uani 1 1 d . . . . .
H6 H 0.565126 0.272701 0.789824 0.072 Uiso 1 1 calc R U . . .
C7 C 0.3417(3) 0.49071(15) 0.61143(18) 0.0544(6) Uani 1 1 d . . . . .
H7 H 0.333141 0.544328 0.619681 0.065 Uiso 1 1 calc R U . . .
C8 C 0.2687(3) 0.46122(15) 0.51566(18) 0.0544(6) Uani 1 1 d . . . . .
H8 H 0.275459 0.407490 0.508056 0.065 Uiso 1 1 calc R U . . .
C9 C 0.1803(3) 0.50419(14) 0.42271(18) 0.0522(6) Uani 1 1 d . . . . .
C10 C 0.1059(3) 0.47913(14) 0.32123(18) 0.0529(6) Uani 1 1 d . . . . .
C11 C 0.0967(5) 0.39787(16) 0.2804(2) 0.0777(8) Uani 1 1 d . . . . .
H11A H -0.023962 0.388249 0.237942 0.117 Uiso 1 1 calc R U . . .
H11B H 0.118537 0.362474 0.340579 0.117 Uiso 1 1 calc R U . . .
H11C H 0.189609 0.390314 0.236417 0.117 Uiso 1 1 calc R U . . .
C12 C 0.0391(3) 0.54765(13) 0.26165(18) 0.0499(5) Uani 1 1 d . . . . .
C13 C 0.0748(3) 0.60995(14) 0.33273(18) 0.0526(6) Uani 1 1 d . . . . .
C14 C 0.0282(4) 0.68545(16) 0.3053(2) 0.0630(7) Uani 1 1 d . . . . .
H14 H 0.054084 0.725301 0.355977 0.076 Uiso 1 1 calc R U . . .
C15 C -0.0592(4) 0.70087(15) 0.1992(2) 0.0626(7) Uani 1 1 d . . . . .
C16 C -0.0936(3) 0.63815(15) 0.12735(19) 0.0572(6) Uani 1 1 d . . . . .
C17 C -0.0486(3) 0.56235(15) 0.15503(18) 0.0544(6) Uani 1 1 d . . . . .
H17 H -0.075396 0.522274 0.104815 0.065 Uiso 1 1 calc R U . . .
C18 C -0.1122(5) 0.78324(18) 0.1648(3) 0.0888(10) Uani 1 1 d . . . . .
H18A H -0.242623 0.785438 0.135388 0.133 Uiso 1 1 calc R U . . .
H18B H -0.042805 0.799503 0.110830 0.133 Uiso 1 1 calc R U . . .
H18C H -0.084963 0.817176 0.226429 0.133 Uiso 1 1 calc R U . . .
N1 N 0.6919(3) 0.32392(16) 0.98406(18) 0.0703(6) Uani 1 1 d . . . . .
O1 O 0.7339(4) 0.35980(15) 1.06873(16) 0.1014(8) Uani 1 1 d . . . . .
O2 O 0.7173(4) 0.25422(14) 0.97744(18) 0.0994(8) Uani 1 1 d . . . . .
O3 O 0.1629(2) 0.58414(10) 0.43296(12) 0.0585(4) Uani 1 1 d . . . . .
Cl1 Cl -0.20222(11) 0.65621(5) -0.00648(5) 0.0816(3) Uani 1 1 d . . . . .

loop_
_atom_site_aniso_label
_atom_site_aniso_U_11
_atom_site_aniso_U_22
_atom_site_aniso_U_33
_atom_site_aniso_U_23
_atom_site_aniso_U_13
_atom_site_aniso_U_12
C1 0.0557(13) 0.0616(15) 0.0446(12) 0.0068(10) 0.0045(10) -0.0006(11)
C2 0.0643(15) 0.0662(17) 0.0487(13) -0.0057(11) 0.0014(11) -0.0006(12)
C3 0.0665(15) 0.0512(14) 0.0538(13) -0.0018(11) 0.0019(11) -0.0003(11)
C4 0.0485(12) 0.0560(14) 0.0458(12) 0.0044(10) 0.0073(10) -0.0014(10)
C5 0.0690(16) 0.0580(15) 0.0462(12) -0.0025(10) 0.0016(11) -0.0012(12)
C6 0.0746(17) 0.0502(14) 0.0525(13) 0.0036(10) 0.0019(12) 0.0006(12)
C7 0.0587(14) 0.0533(14) 0.0497(12) 0.0050(10) 0.0060(11) 0.0009(11)
C8 0.0578(14) 0.0538(14) 0.0503(13) 0.0053(10) 0.0068(11) 0.0011(11)
C9 0.0537(13) 0.0544(14) 0.0474(12) 0.0033(10) 0.0060(10) -0.0020(10)
C10 0.0552(13) 0.0543(14) 0.0479(12) 0.0047(10) 0.0058(10) 0.0003(10)
C11 0.108(2) 0.0566(16) 0.0618(16) -0.0025(13) -0.0043(15) 0.0025(15)
C12 0.0467(12) 0.0570(14) 0.0462(12) 0.0038(10) 0.0086(9) -0.0005(10)
C13 0.0532(13) 0.0566(14) 0.0460(12) 0.0033(10) 0.0039(10) -0.0008(10)
C14 0.0724(17) 0.0546(15) 0.0586(14) -0.0008(11) 0.0032(13) 0.0004(12)
C15 0.0629(15) 0.0583(15) 0.0663(15) 0.0112(12) 0.0106(12) 0.0053(12)
C16 0.0534(13) 0.0683(17) 0.0491(12) 0.0108(11) 0.0071(10) 0.0030(11)
C17 0.0550(13) 0.0615(15) 0.0447(12) 0.0004(10) 0.0034(10) 0.0001(11)
C18 0.107(2) 0.0627(18) 0.092(2) 0.0158(16) 0.0051(19) 0.0144(17)
N1 0.0725(15) 0.0813(18) 0.0522(13) 0.0113(11) -0.0013(11) 0.0014(12)
O1 0.1235(19) 0.1163(19) 0.0511(11) -0.0007(12) -0.0199(12) 0.0098(15)
O2 0.140(2) 0.0719(15) 0.0754(14) 0.0240(11) -0.0101(13) 0.0130(13)
O3 0.0696(11) 0.0568(10) 0.0446(8) 0.0009(7) -0.0015(8) -0.0001(8)
Cl1 0.0908(5) 0.0952(6) 0.0535(4) 0.0185(3) -0.0008(3) 0.0121(4)

loop_
_atom_type_symbol
_atom_type_description
_atom_type_scat_dispersion_real
_atom_type_scat_dispersion_imag
_atom_type_scat_source
C C 0.0033 0.0016 'International Tables Vol C Tables 4.2.6.8 and 6.1.1.4'
H H 0.0000 0.0000 'International Tables Vol C Tables 4.2.6.8 and 6.1.1.4'
Cl Cl 0.1484 0.1585 'International Tables Vol C Tables 4.2.6.8 and 6.1.1.4'
N N 0.0061 0.0033 'International Tables Vol C Tables 4.2.6.8 and 6.1.1.4'
O O 0.0106 0.0060 'International Tables Vol C Tables 4.2.6.8 and 6.1.1.4'

loop_
_geom_angle_atom_site_label_1
_geom_angle_atom_site_label_2
_geom_angle_atom_site_label_3
_geom_angle
_geom_angle_site_symmetry_1
_geom_angle_site_symmetry_3
_geom_angle_publ_flag
C2 C1 C6 121.9(2) . . ?
C2 C1 N1 119.0(2) . . ?
C6 C1 N1 119.0(2) . . ?
C1 C2 C3 118.6(2) . . ?
C2 C3 C4 121.5(2) . . ?
C3 C4 C5 118.0(2) . . ?
C3 C4 C7 119.4(2) . . ?
C5 C4 C7 122.5(2) . . ?
C6 C5 C4 121.1(2) . . ?
C1 C6 C5 118.9(2) . . ?
C8 C7 C4 125.8(2) . . ?
C7 C8 C9 126.2(2) . . ?
C10 C9 O3 111.8(2) . . ?
C10 C9 C8 130.1(2) . . ?
O3 C9 C8 118.0(2) . . ?
C9 C10 C12 105.7(2) . . ?
C9 C10 C11 127.3(2) . . ?
C12 C10 C11 127.1(2) . . ?
C13 C12 C17 118.5(2) . . ?
C13 C12 C10 106.9(2) . . ?
C17 C12 C10 134.6(2) . . ?
C14 C13 O3 126.0(2) . . ?
C14 C13 C12 124.0(2) . . ?
O3 C13 C12 110.0(2) . . ?
C13 C14 C15 118.0(2) . . ?
C14 C15 C16 117.9(2) . . ?
C14 C15 C18 120.1(3) . . ?
C16 C15 C18 122.0(2) . . ?
C17 C16 C15 124.1(2) . . ?
C17 C16 Cl1 117.2(2) . . ?
C15 C16 Cl1 118.70(19) . . ?
C16 C17 C12 117.5(2) . . ?
O2 N1 O1 122.6(2) . . ?
O2 N1 C1 118.9(2) . . ?
O1 N1 C1 118.4(3) . . ?
C13 O3 C9 105.60(17) . . ?

loop_
_geom_bond_atom_site_label_1
_geom_bond_atom_site_label_2
_geom_bond_distance
_geom_bond_site_symmetry_2
_geom_bond_publ_flag
C1 C2 1.370(4) . ?
C1 C6 1.373(3) . ?
C1 N1 1.464(3) . ?
C2 C3 1.380(3) . ?
C3 C4 1.388(3) . ?
C4 C5 1.392(3) . ?
C4 C7 1.462(3) . ?
C5 C6 1.380(3) . ?
C7 C8 1.325(3) . ?
C8 C9 1.432(3) . ?
C9 C10 1.362(3) . ?
C9 O3 1.387(3) . ?
C10 C12 1.432(3) . ?
C10 C11 1.484(4) . ?
C12 C13 1.387(3) . ?
C12 C17 1.399(3) . ?
C13 C14 1.369(3) . ?
C13 O3 1.379(3) . ?
C14 C15 1.395(3) . ?
C15 C16 1.399(4) . ?
C15 C18 1.509(4) . ?
C16 C17 1.372(3) . ?
C16 Cl1 1.752(2) . ?
N1 O2 1.216(3) . ?
N1 O1 1.219(3) . ?
